data_7249198
loop_
_publ_author_name
'Adusei, Emmanuel B. A.'
'Casetti, Vincent T.'
'Goldsmith, Calvin D.'
'Caswell, Madison'
'Alinj, Drecila'
'Park, Jimin'
'Zeller, Matthias'
'Rusakov, Alexander A.'
'Kinney, Zacharias J.'

_publ_section_title
;
 Bent naphthodithiophenes: synthesis and characterization of isomeric
 fluorophores
;
_journal_issue 35
_journal_name_full 'RSC Advances'
_journal_page_first 25120
_journal_page_last 25129
_journal_paper_doi 10.1039/D4RA04850D
_journal_volume 14
_journal_year 2024
_chemical_formula_sum 'C30 H24 O2 S2'
_chemical_formula_weight 480.61
_space_group_crystal_system monoclinic
_space_group_IT_number 14
_space_group_name_Hall '-P 2yn'
_space_group_name_H-M_alt 'P 1 21/n 1'
_atom_sites_solution_hydrogens geom
_atom_sites_solution_primary dual
_atom_sites_solution_secondary difmap
_audit_creation_method SHELXL-2018/3
_audit_update_record
;
2024-06-10 deposited with the CCDC.	2024-07-26 downloaded from the CCDC.
;
_cell_angle_alpha 90
_cell_angle_beta 100.332(3)
_cell_angle_gamma 90
_cell_formula_units_Z 4
_cell_length_a 13.7285(9)
_cell_length_b 7.9848(5)
_cell_length_c 21.6165(14)
_cell_measurement_reflns_used 9906
_cell_measurement_temperature 150(2)
_cell_measurement_theta_max 32.8509
_cell_measurement_theta_min 2.7249
_cell_volume 2331.2(3)
_computing_cell_refinement 'SAINT V8.40B (Bruker, 2020)'
_computing_data_collection 'Apex4 v2022.1-1 (Bruker, 2022)'
_computing_data_reduction 'SAINT V8.40B (Bruker, 2020)'
_computing_structure_refinement
;  
SHELXL-2018/3 (Sheldrick, 2015a, 2018), 
SHELXLE Rev1385 (H\"ubschle et al., 2011)
;
_computing_structure_solution 'SHELXT (Sheldrick, 2015b)'
_diffrn_ambient_temperature 150(2)
_diffrn_detector_area_resol_mean 7.4074
_diffrn_detector_type 'PhotonII charge-integrating pixel array (CPAD)'
_diffrn_measured_fraction_theta_full 0.998
_diffrn_measured_fraction_theta_max 0.999
_diffrn_measurement_device 'three circle diffractometer'
_diffrn_measurement_device_type 'Bruker AXS D8 Quest'
_diffrn_measurement_method 'omega and phi scans'
_diffrn_radiation_monochromator 'Triumph curved graphite crystal'
_diffrn_radiation_type MoK\a
_diffrn_radiation_wavelength 0.71073
_diffrn_reflns_av_R_equivalents 0.0444
_diffrn_reflns_av_unetI/netI 0.0443
_diffrn_reflns_Laue_measured_fraction_full 0.998
_diffrn_reflns_Laue_measured_fraction_max 0.999
_diffrn_reflns_limit_h_max 20
_diffrn_reflns_limit_h_min -21
_diffrn_reflns_limit_k_max 12
_diffrn_reflns_limit_k_min -12
_diffrn_reflns_limit_l_max 32
_diffrn_reflns_limit_l_min -33
_diffrn_reflns_number 37349
_diffrn_reflns_point_group_measured_fraction_full 0.998
_diffrn_reflns_point_group_measured_fraction_max 0.999
_diffrn_reflns_theta_full 25.242
_diffrn_reflns_theta_max 33.148
_diffrn_reflns_theta_min 2.725
_diffrn_source 'fine focus sealed tube X-ray source'
_diffrn_source_current '30 mA'
_diffrn_source_voltage '50 kV'
_exptl_absorpt_coefficient_mu 0.255
_exptl_absorpt_correction_T_max 0.7465
_exptl_absorpt_correction_T_min 0.6859
_exptl_absorpt_correction_type multi-scan
_exptl_absorpt_process_details
;
 SADABS 2016/2: Krause, L., Herbst-Irmer, R., Sheldrick G.M. & Stalke D.,
 J. Appl. Cryst. 48 (2015) 3-10
;
_exptl_crystal_colour yellow
_exptl_crystal_density_diffrn 1.369
_exptl_crystal_description rod
_exptl_crystal_F_000 1008
_exptl_crystal_size_max 0.450
_exptl_crystal_size_mid 0.280
_exptl_crystal_size_min 0.230
_refine_diff_density_max 0.387
_refine_diff_density_min -0.301
_refine_diff_density_rms 0.060
_refine_ls_extinction_method none
_refine_ls_goodness_of_fit_ref 1.024
_refine_ls_hydrogen_treatment constr
_refine_ls_matrix_type full
_refine_ls_number_parameters 311
_refine_ls_number_reflns 8895
_refine_ls_number_restraints 0
_refine_ls_restrained_S_all 1.024
_refine_ls_R_factor_all 0.0719
_refine_ls_R_factor_gt 0.0444
_refine_ls_shift/su_max 0.002
_refine_ls_shift/su_mean 0.000
_refine_ls_structure_factor_coef Fsqd
_refine_ls_weighting_details 'w=1/[\s^2^(Fo^2^)+(0.0506P)^2^+0.8885P] where P=(Fo^2^+2Fc^2^)/3'
_refine_ls_weighting_scheme calc
_refine_ls_wR_factor_gt 0.1049
_refine_ls_wR_factor_ref 0.1200
_reflns_Friedel_coverage 0.000
_reflns_number_gt 6422
_reflns_number_total 8895
_reflns_threshold_expression 'I > 2\s(I)'
_cod_data_source_file d4ra04850d3.cif
_cod_data_source_block EA_2_10_A_0m
_cod_original_sg_symbol_H-M 'P 21/n'
_cod_database_code 7249198
_shelx_shelxl_version_number 2018/3
_shelx_space_group_comment
;
The symmetry employed for this shelxl refinement is uniquely defined
by the following loop, which should always be used as a source of
symmetry information in preference to the above space-group names.
They are only intended as comments.
;
_shelx_estimated_absorpt_t_min 0.894
_shelx_estimated_absorpt_t_max 0.944

loop_
_space_group_symop_operation_xyz
'x, y, z'
'-x+1/2, y+1/2, -z+1/2'
'-x, -y, -z'
'x-1/2, -y-1/2, z-1/2'

loop_
_atom_site_label
_atom_site_type_symbol
_atom_site_fract_x
_atom_site_fract_y
_atom_site_fract_z
_atom_site_U_iso_or_equiv
_atom_site_adp_type
_atom_site_occupancy
_atom_site_site_symmetry_order
_atom_site_calc_flag
_atom_site_refinement_flags_posn
_atom_site_refinement_flags_adp
_atom_site_refinement_flags_occupancy
_atom_site_disorder_assembly
_atom_site_disorder_group
S1 S 0.27754(2) 0.51011(4) 0.59184(2) 0.02443(8) Uani 1 1 d . . . . .
S2 S 0.45888(2) 0.70861(4) 0.52276(2) 0.02265(8) Uani 1 1 d . . . . .
O1 O 0.02659(9) 0.30135(15) 0.26289(5) 0.0360(3) Uani 1 1 d . . . . .
O2 O 0.15469(9) 0.45566(14) 0.21217(5) 0.0335(2) Uani 1 1 d . . . . .
C1 C 0.16566(10) 0.40100(17) 0.57624(6) 0.0236(2) Uani 1 1 d . . . . .
C2 C 0.13199(10) 0.38668(17) 0.51283(6) 0.0239(2) Uani 1 1 d . . . . .
H2 H 0.071498 0.333031 0.495442 0.029 Uiso 1 1 calc R U . . .
C3 C 0.19654(10) 0.46014(16) 0.47532(6) 0.0229(2) Uani 1 1 d . . . . .
C4 C 0.27887(10) 0.53454(16) 0.51246(6) 0.0220(2) Uani 1 1 d . . . . .
C5 C 0.35212(10) 0.61365(16) 0.48490(6) 0.0212(2) Uani 1 1 d . . . . .
C6 C 0.34317(10) 0.62049(16) 0.41943(6) 0.0221(2) Uani 1 1 d . . . . .
C7 C 0.42504(10) 0.70574(16) 0.40141(6) 0.0234(2) Uani 1 1 d . . . . .
H7 H 0.431573 0.722243 0.358820 0.028 Uiso 1 1 calc R U . . .
C8 C 0.49334(10) 0.76156(16) 0.45124(6) 0.0222(2) Uani 1 1 d . . . . .
C9 C 0.18765(10) 0.45926(16) 0.40782(6) 0.0235(2) Uani 1 1 d . . . . .
C10 C 0.10844(11) 0.37585(17) 0.36877(6) 0.0265(3) Uani 1 1 d . . . . .
H10 H 0.060455 0.318028 0.387311 0.032 Uiso 1 1 calc R U . . .
C11 C 0.10011(11) 0.37749(17) 0.30446(6) 0.0272(3) Uani 1 1 d . . . . .
C12 C 0.17130(11) 0.46386(17) 0.27629(6) 0.0267(3) Uani 1 1 d . . . . .
C13 C 0.24925(11) 0.54475(17) 0.31317(6) 0.0249(3) Uani 1 1 d . . . . .
H13 H 0.296458 0.602630 0.293962 0.030 Uiso 1 1 calc R U . . .
C14 C 0.25975(10) 0.54245(16) 0.37978(6) 0.0227(2) Uani 1 1 d . . . . .
C15 C -0.05350(13) 0.2332(3) 0.28815(8) 0.0433(4) Uani 1 1 d . . . . .
H15A H -0.103305 0.188383 0.253952 0.065 Uiso 1 1 calc R U . . .
H15B H -0.083367 0.321109 0.310279 0.065 Uiso 1 1 calc R U . . .
H15C H -0.029085 0.142982 0.317626 0.065 Uiso 1 1 calc R U . . .
C16 C 0.22370(13) 0.5367(2) 0.18044(7) 0.0352(3) Uani 1 1 d . . . . .
H16A H 0.208186 0.509751 0.135518 0.053 Uiso 1 1 calc R U . . .
H16B H 0.290768 0.497992 0.197838 0.053 Uiso 1 1 calc R U . . .
H16C H 0.219722 0.658088 0.186093 0.053 Uiso 1 1 calc R U . . .
C17 C 0.12159(10) 0.33508(17) 0.62825(6) 0.0242(3) Uani 1 1 d . . . . .
C18 C 0.02290(11) 0.28672(19) 0.61943(7) 0.0292(3) Uani 1 1 d . . . . .
H18 H -0.016533 0.293166 0.578627 0.035 Uiso 1 1 calc R U . . .
C19 C -0.01916(11) 0.2290(2) 0.66936(7) 0.0326(3) Uani 1 1 d . . . . .
H19 H -0.086957 0.197311 0.661974 0.039 Uiso 1 1 calc R U . . .
C20 C 0.03570(11) 0.21660(19) 0.72980(7) 0.0294(3) Uani 1 1 d . . . . .
C21 C 0.13537(13) 0.2587(2) 0.73833(7) 0.0395(4) Uani 1 1 d . . . . .
H21 H 0.175510 0.247013 0.778735 0.047 Uiso 1 1 calc R U . . .
C22 C 0.17706(12) 0.3177(3) 0.68868(7) 0.0406(4) Uani 1 1 d . . . . .
H22 H 0.245214 0.347086 0.695970 0.049 Uiso 1 1 calc R U . . .
C23 C -0.01114(13) 0.1597(2) 0.78471(8) 0.0405(4) Uani 1 1 d . . . . .
H23A H -0.082573 0.180868 0.775237 0.061 Uiso 1 1 calc R U . . .
H23B H 0.018224 0.221779 0.822584 0.061 Uiso 1 1 calc R U . . .
H23C H 0.000696 0.039561 0.791769 0.061 Uiso 1 1 calc R U . . .
C24 C 0.58539(10) 0.85322(16) 0.45061(6) 0.0236(2) Uani 1 1 d . . . . .
C25 C 0.60941(13) 0.91373(19) 0.39431(7) 0.0325(3) Uani 1 1 d . . . . .
H25 H 0.564090 0.899302 0.355964 0.039 Uiso 1 1 calc R U . . .
C26 C 0.69887(13) 0.99452(19) 0.39420(7) 0.0343(3) Uani 1 1 d . . . . .
H26 H 0.714173 1.032680 0.355431 0.041 Uiso 1 1 calc R U . . .
C27 C 0.76677(11) 1.02114(18) 0.44934(7) 0.0297(3) Uani 1 1 d . . . . .
C28 C 0.74182(11) 0.96470(19) 0.50541(7) 0.0308(3) Uani 1 1 d . . . . .
H28 H 0.786070 0.983559 0.543890 0.037 Uiso 1 1 calc R U . . .
C29 C 0.65333(11) 0.88133(19) 0.50593(7) 0.0281(3) Uani 1 1 d . . . . .
H29 H 0.638618 0.842508 0.544769 0.034 Uiso 1 1 calc R U . . .
C30 C 0.86560(13) 1.1036(2) 0.44852(9) 0.0400(4) Uani 1 1 d . . . . .
H30A H 0.892421 1.063185 0.412175 0.060 Uiso 1 1 calc R U . . .
H30B H 0.911608 1.075709 0.487270 0.060 Uiso 1 1 calc R U . . .
H30C H 0.856884 1.225308 0.445565 0.060 Uiso 1 1 calc R U . . .

loop_
_atom_site_aniso_label
_atom_site_aniso_U_11
_atom_site_aniso_U_22
_atom_site_aniso_U_33
_atom_site_aniso_U_23
_atom_site_aniso_U_13
_atom_site_aniso_U_12
S1 0.02652(16) 0.03101(17) 0.01505(13) -0.00014(12) 0.00182(11) 0.00090(12)
S2 0.02780(16) 0.02485(15) 0.01449(13) -0.00106(11) 0.00165(11) 0.00067(12)
O1 0.0442(6) 0.0392(6) 0.0216(5) -0.0058(4) -0.0022(4) -0.0126(5)
O2 0.0482(7) 0.0363(6) 0.0139(4) -0.0037(4) 0.0002(4) -0.0089(5)
C1 0.0266(6) 0.0250(6) 0.0189(5) -0.0003(5) 0.0029(5) 0.0027(5)
C2 0.0274(6) 0.0240(6) 0.0191(5) -0.0007(5) 0.0014(5) 0.0010(5)
C3 0.0288(6) 0.0215(6) 0.0174(5) -0.0004(4) 0.0018(5) 0.0034(5)
C4 0.0282(6) 0.0213(6) 0.0162(5) -0.0003(4) 0.0027(4) 0.0045(5)
C5 0.0265(6) 0.0206(5) 0.0154(5) -0.0007(4) 0.0006(4) 0.0039(4)
C6 0.0296(6) 0.0203(5) 0.0153(5) -0.0004(4) 0.0007(4) 0.0044(5)
C7 0.0328(7) 0.0209(6) 0.0157(5) 0.0006(4) 0.0022(5) 0.0037(5)
C8 0.0309(7) 0.0196(5) 0.0160(5) 0.0005(4) 0.0040(5) 0.0034(5)
C9 0.0319(7) 0.0206(6) 0.0166(5) -0.0010(4) 0.0005(5) 0.0026(5)
C10 0.0346(7) 0.0233(6) 0.0198(6) -0.0013(5) 0.0005(5) -0.0017(5)
C11 0.0363(7) 0.0233(6) 0.0191(6) -0.0031(5) -0.0029(5) -0.0016(5)
C12 0.0389(8) 0.0243(6) 0.0153(5) -0.0020(5) 0.0003(5) 0.0008(5)
C13 0.0344(7) 0.0236(6) 0.0159(5) -0.0011(5) 0.0019(5) 0.0011(5)
C14 0.0302(6) 0.0202(5) 0.0161(5) -0.0007(4) -0.0002(5) 0.0041(5)
C15 0.0398(9) 0.0535(11) 0.0340(8) -0.0075(8) -0.0003(7) -0.0136(8)
C16 0.0437(9) 0.0442(9) 0.0170(6) -0.0024(6) 0.0034(6) -0.0016(7)
C17 0.0274(6) 0.0259(6) 0.0193(5) -0.0004(5) 0.0044(5) 0.0034(5)
C18 0.0293(7) 0.0332(7) 0.0232(6) 0.0024(5) 0.0001(5) 0.0016(5)
C19 0.0264(7) 0.0404(8) 0.0307(7) 0.0061(6) 0.0041(6) -0.0007(6)
C20 0.0330(7) 0.0326(7) 0.0239(6) 0.0012(5) 0.0082(5) 0.0016(6)
C21 0.0353(8) 0.0634(11) 0.0184(6) 0.0044(7) 0.0011(6) -0.0098(7)
C22 0.0304(8) 0.0677(12) 0.0220(7) 0.0062(7) 0.0003(6) -0.0098(7)
C23 0.0398(9) 0.0536(10) 0.0302(8) 0.0057(7) 0.0122(7) 0.0009(7)
C24 0.0328(7) 0.0189(5) 0.0194(5) -0.0009(4) 0.0055(5) 0.0028(5)
C25 0.0493(9) 0.0288(7) 0.0198(6) -0.0007(5) 0.0073(6) -0.0059(6)
C26 0.0502(9) 0.0289(7) 0.0272(7) 0.0007(6) 0.0158(6) -0.0047(6)
C27 0.0348(7) 0.0235(6) 0.0334(7) -0.0005(5) 0.0134(6) 0.0031(5)
C28 0.0299(7) 0.0344(7) 0.0282(7) 0.0009(6) 0.0057(5) 0.0022(6)
C29 0.0307(7) 0.0322(7) 0.0213(6) 0.0022(5) 0.0045(5) 0.0019(5)
C30 0.0369(9) 0.0353(8) 0.0511(10) 0.0021(7) 0.0168(8) 0.0008(6)

loop_
_atom_type_symbol
_atom_type_description
_atom_type_scat_dispersion_real
_atom_type_scat_dispersion_imag
_atom_type_scat_source
C C 0.0033 0.0016 'International Tables Vol C Tables 4.2.6.8 and 6.1.1.4'
H H 0.0000 0.0000 'International Tables Vol C Tables 4.2.6.8 and 6.1.1.4'
O O 0.0106 0.0060 'International Tables Vol C Tables 4.2.6.8 and 6.1.1.4'
S S 0.1246 0.1234 'International Tables Vol C Tables 4.2.6.8 and 6.1.1.4'

loop_
_geom_angle_atom_site_label_1
_geom_angle_atom_site_label_2
_geom_angle_atom_site_label_3
_geom_angle
_geom_angle_site_symmetry_1
_geom_angle_site_symmetry_3
_geom_angle_publ_flag
C4 S1 C1 91.72(6) . . ?
C5 S2 C8 91.63(6) . . ?
C11 O1 C15 116.66(12) . . ?
C12 O2 C16 117.63(12) . . ?
C2 C1 C17 128.70(13) . . ?
C2 C1 S1 111.24(10) . . ?
C17 C1 S1 120.04(10) . . ?
C1 C2 C3 113.63(12) . . ?
C1 C2 H2 123.2 . . ?
C3 C2 H2 123.2 . . ?
C4 C3 C2 111.63(11) . . ?
C4 C3 C9 119.78(12) . . ?
C2 C3 C9 128.54(12) . . ?
C3 C4 C5 120.92(12) . . ?
C3 C4 S1 111.77(10) . . ?
C5 C4 S1 127.30(10) . . ?
C6 C5 C4 120.39(12) . . ?
C6 C5 S2 112.12(10) . . ?
C4 C5 S2 127.49(10) . . ?
C5 C6 C7 111.36(12) . . ?
C5 C6 C14 120.01(12) . . ?
C7 C6 C14 128.60(12) . . ?
C8 C7 C6 113.71(11) . . ?
C8 C7 H7 123.1 . . ?
C6 C7 H7 123.1 . . ?
C7 C8 C24 128.78(12) . . ?
C7 C8 S2 111.18(10) . . ?
C24 C8 S2 120.05(9) . . ?
C14 C9 C10 119.10(12) . . ?
C14 C9 C3 119.48(12) . . ?
C10 C9 C3 121.43(13) . . ?
C11 C10 C9 120.91(14) . . ?
C11 C10 H10 119.5 . . ?
C9 C10 H10 119.5 . . ?
O1 C11 C10 125.31(14) . . ?
O1 C11 C12 114.70(12) . . ?
C10 C11 C12 119.98(13) . . ?
O2 C12 C13 125.58(14) . . ?
O2 C12 C11 114.18(12) . . ?
C13 C12 C11 120.23(12) . . ?
C12 C13 C14 120.54(13) . . ?
C12 C13 H13 119.7 . . ?
C14 C13 H13 119.7 . . ?
C9 C14 C13 119.22(12) . . ?
C9 C14 C6 119.32(11) . . ?
C13 C14 C6 121.45(13) . . ?
O1 C15 H15A 109.5 . . ?
O1 C15 H15B 109.5 . . ?
H15A C15 H15B 109.5 . . ?
O1 C15 H15C 109.5 . . ?
H15A C15 H15C 109.5 . . ?
H15B C15 H15C 109.5 . . ?
O2 C16 H16A 109.5 . . ?
O2 C16 H16B 109.5 . . ?
H16A C16 H16B 109.5 . . ?
O2 C16 H16C 109.5 . . ?
H16A C16 H16C 109.5 . . ?
H16B C16 H16C 109.5 . . ?
C18 C17 C22 117.12(13) . . ?
C18 C17 C1 121.40(12) . . ?
C22 C17 C1 121.48(13) . . ?
C17 C18 C19 121.08(13) . . ?
C17 C18 H18 119.5 . . ?
C19 C18 H18 119.5 . . ?
C20 C19 C18 121.52(14) . . ?
C20 C19 H19 119.2 . . ?
C18 C19 H19 119.2 . . ?
C21 C20 C19 117.56(14) . . ?
C21 C20 C23 120.94(14) . . ?
C19 C20 C23 121.50(14) . . ?
C22 C21 C20 120.87(14) . . ?
C22 C21 H21 119.6 . . ?
C20 C21 H21 119.6 . . ?
C21 C22 C17 121.78(15) . . ?
C21 C22 H22 119.1 . . ?
C17 C22 H22 119.1 . . ?
C20 C23 H23A 109.5 . . ?
C20 C23 H23B 109.5 . . ?
H23A C23 H23B 109.5 . . ?
C20 C23 H23C 109.5 . . ?
H23A C23 H23C 109.5 . . ?
H23B C23 H23C 109.5 . . ?
C29 C24 C25 117.57(13) . . ?
C29 C24 C8 121.20(12) . . ?
C25 C24 C8 121.23(12) . . ?
C26 C25 C24 120.50(14) . . ?
C26 C25 H25 119.8 . . ?
C24 C25 H25 119.8 . . ?
C25 C26 C27 121.78(14) . . ?
C25 C26 H26 119.1 . . ?
C27 C26 H26 119.1 . . ?
C26 C27 C28 117.68(14) . . ?
C26 C27 C30 121.43(14) . . ?
C28 C27 C30 120.86(15) . . ?
C29 C28 C27 121.00(14) . . ?
C29 C28 H28 119.5 . . ?
C27 C28 H28 119.5 . . ?
C28 C29 C24 121.44(13) . . ?
C28 C29 H29 119.3 . . ?
C24 C29 H29 119.3 . . ?
C27 C30 H30A 109.5 . . ?
C27 C30 H30B 109.5 . . ?
H30A C30 H30B 109.5 . . ?
C27 C30 H30C 109.5 . . ?
H30A C30 H30C 109.5 . . ?
H30B C30 H30C 109.5 . . ?

loop_
_geom_bond_atom_site_label_1
_geom_bond_atom_site_label_2
_geom_bond_distance
_geom_bond_site_symmetry_2
_geom_bond_publ_flag
S1 C4 1.7304(13) . ?
S1 C1 1.7453(14) . ?
S2 C5 1.7212(13) . ?
S2 C8 1.7479(13) . ?
O1 C11 1.3676(16) . ?
O1 C15 1.421(2) . ?
O2 C12 1.3654(16) . ?
O2 C16 1.4210(19) . ?
C1 C2 1.3705(18) . ?
C1 C17 1.4668(19) . ?
C2 C3 1.4298(19) . ?
C2 H2 0.9500 . ?
C3 C4 1.3963(18) . ?
C3 C9 1.4423(18) . ?
C4 C5 1.4072(19) . ?
C5 C6 1.3993(17) . ?
C6 C7 1.4267(19) . ?
C6 C14 1.4430(18) . ?
C7 C8 1.3697(18) . ?
C7 H7 0.9500 . ?
C8 C24 1.463(2) . ?
C9 C14 1.416(2) . ?
C9 C10 1.4174(19) . ?
C10 C11 1.3744(18) . ?
C10 H10 0.9500 . ?
C11 C12 1.419(2) . ?
C12 C13 1.3755(19) . ?
C13 C14 1.4212(17) . ?
C13 H13 0.9500 . ?
C15 H15A 0.9800 . ?
C15 H15B 0.9800 . ?
C15 H15C 0.9800 . ?
C16 H16A 0.9800 . ?
C16 H16B 0.9800 . ?
C16 H16C 0.9800 . ?
C17 C18 1.389(2) . ?
C17 C22 1.396(2) . ?
C18 C19 1.391(2) . ?
C18 H18 0.9500 . ?
C19 C20 1.390(2) . ?
C19 H19 0.9500 . ?
C20 C21 1.389(2) . ?
C20 C23 1.518(2) . ?
C21 C22 1.386(2) . ?
C21 H21 0.9500 . ?
C22 H22 0.9500 . ?
C23 H23A 0.9800 . ?
C23 H23B 0.9800 . ?
C23 H23C 0.9800 . ?
C24 C29 1.3964(19) . ?
C24 C25 1.4027(19) . ?
C25 C26 1.388(2) . ?
C25 H25 0.9500 . ?
C26 C27 1.392(2) . ?
C26 H26 0.9500 . ?
C27 C28 1.392(2) . ?
C27 C30 1.511(2) . ?
C28 C29 1.387(2) . ?
C28 H28 0.9500 . ?
C29 H29 0.9500 . ?
C30 H30A 0.9800 . ?
C30 H30B 0.9800 . ?
C30 H30C 0.9800 . ?

loop_
_geom_torsion_atom_site_label_1
_geom_torsion_atom_site_label_2
_geom_torsion_atom_site_label_3
_geom_torsion_atom_site_label_4
_geom_torsion
_geom_torsion_site_symmetry_1
_geom_torsion_site_symmetry_2
_geom_torsion_site_symmetry_3
_geom_torsion_site_symmetry_4
_geom_torsion_publ_flag
C4 S1 C1 C2 -0.45(11) . . . . ?
C4 S1 C1 C17 178.13(11) . . . . ?
C17 C1 C2 C3 -177.17(13) . . . . ?
S1 C1 C2 C3 1.25(15) . . . . ?
C1 C2 C3 C4 -1.62(17) . . . . ?
C1 C2 C3 C9 175.83(13) . . . . ?
C2 C3 C4 C5 179.72(12) . . . . ?
C9 C3 C4 C5 2.01(19) . . . . ?
C2 C3 C4 S1 1.25(14) . . . . ?
C9 C3 C4 S1 -176.46(10) . . . . ?
C1 S1 C4 C3 -0.48(10) . . . . ?
C1 S1 C4 C5 -178.83(12) . . . . ?
C3 C4 C5 C6 0.60(19) . . . . ?
S1 C4 C5 C6 178.82(10) . . . . ?
C3 C4 C5 S2 -178.93(10) . . . . ?
S1 C4 C5 S2 -0.71(18) . . . . ?
C8 S2 C5 C6 0.55(10) . . . . ?
C8 S2 C5 C4 -179.89(12) . . . . ?
C4 C5 C6 C7 -179.97(11) . . . . ?
S2 C5 C6 C7 -0.37(14) . . . . ?
C4 C5 C6 C14 -1.58(19) . . . . ?
S2 C5 C6 C14 178.02(10) . . . . ?
C5 C6 C7 C8 -0.08(16) . . . . ?
C14 C6 C7 C8 -178.29(12) . . . . ?
C6 C7 C8 C24 -179.85(12) . . . . ?
C6 C7 C8 S2 0.48(14) . . . . ?
C5 S2 C8 C7 -0.59(10) . . . . ?
C5 S2 C8 C24 179.71(11) . . . . ?
C4 C3 C9 C14 -3.64(19) . . . . ?
C2 C3 C9 C14 179.09(13) . . . . ?
C4 C3 C9 C10 175.96(12) . . . . ?
C2 C3 C9 C10 -1.3(2) . . . . ?
C14 C9 C10 C11 -1.1(2) . . . . ?
C3 C9 C10 C11 179.25(13) . . . . ?
C15 O1 C11 C10 8.1(2) . . . . ?
C15 O1 C11 C12 -171.63(14) . . . . ?
C9 C10 C11 O1 -179.87(13) . . . . ?
C9 C10 C11 C12 -0.1(2) . . . . ?
C16 O2 C12 C13 0.3(2) . . . . ?
C16 O2 C12 C11 -178.95(13) . . . . ?
O1 C11 C12 O2 -0.34(19) . . . . ?
C10 C11 C12 O2 179.90(13) . . . . ?
O1 C11 C12 C13 -179.63(13) . . . . ?
C10 C11 C12 C13 0.6(2) . . . . ?
O2 C12 C13 C14 -178.97(13) . . . . ?
C11 C12 C13 C14 0.2(2) . . . . ?
C10 C9 C14 C13 1.96(19) . . . . ?
C3 C9 C14 C13 -178.43(12) . . . . ?
C10 C9 C14 C6 -176.96(12) . . . . ?
C3 C9 C14 C6 2.65(19) . . . . ?
C12 C13 C14 C9 -1.5(2) . . . . ?
C12 C13 C14 C6 177.37(13) . . . . ?
C5 C6 C14 C9 -0.08(18) . . . . ?
C7 C6 C14 C9 178.00(13) . . . . ?
C5 C6 C14 C13 -178.97(12) . . . . ?
C7 C6 C14 C13 -0.9(2) . . . . ?
C2 C1 C17 C18 -18.4(2) . . . . ?
S1 C1 C17 C18 163.28(11) . . . . ?
C2 C1 C17 C22 161.35(16) . . . . ?
S1 C1 C17 C22 -16.9(2) . . . . ?
C22 C17 C18 C19 2.1(2) . . . . ?
C1 C17 C18 C19 -178.07(14) . . . . ?
C17 C18 C19 C20 -0.3(2) . . . . ?
C18 C19 C20 C21 -2.1(2) . . . . ?
C18 C19 C20 C23 177.73(16) . . . . ?
C19 C20 C21 C22 2.7(3) . . . . ?
C23 C20 C21 C22 -177.16(18) . . . . ?
C20 C21 C22 C17 -0.9(3) . . . . ?
C18 C17 C22 C21 -1.6(3) . . . . ?
C1 C17 C22 C21 178.65(17) . . . . ?
C7 C8 C24 C29 -171.34(14) . . . . ?
S2 C8 C24 C29 8.31(18) . . . . ?
C7 C8 C24 C25 7.6(2) . . . . ?
S2 C8 C24 C25 -172.74(11) . . . . ?
C29 C24 C25 C26 1.6(2) . . . . ?
C8 C24 C25 C26 -177.38(13) . . . . ?
C24 C25 C26 C27 -1.2(2) . . . . ?
C25 C26 C27 C28 -0.4(2) . . . . ?
C25 C26 C27 C30 177.74(15) . . . . ?
C26 C27 C28 C29 1.5(2) . . . . ?
C30 C27 C28 C29 -176.67(14) . . . . ?
C27 C28 C29 C24 -1.0(2) . . . . ?
C25 C24 C29 C28 -0.5(2) . . . . ?
C8 C24 C29 C28 178.44(13) . . . . ?
